data_4343249
loop_
_publ_author_name
'Marinescu, Gabriela'
'Maxim, Catalin'
'Cl\'erac, Rodolphe'
'Andruh, Marius'

_publ_section_title
;
 [Ru(III)(valen)(CN)2](-): a New Building Block To Design 4d-4f
 Heterometallic Complexes.
;
_journal_issue 12
_journal_name_full 'Inorganic chemistry'
_journal_page_first 5621
_journal_page_last 5623
_journal_paper_doi 10.1021/acs.inorgchem.5b00889
_journal_volume 54
_journal_year 2015
_chemical_formula_sum 'C20 H24 K N4 O7 Ru'
_chemical_formula_weight 572.60
_chemical_name_systematic
;
 ?
;
_space_group_IT_number 14
_symmetry_cell_setting monoclinic
_symmetry_space_group_name_Hall '-P 2ybc'
_symmetry_space_group_name_H-M 'P 1 21/c 1'
_atom_sites_solution_hydrogens geom
_atom_sites_solution_primary direct
_atom_sites_solution_secondary difmap
_audit_creation_method SHELXL-97
_cell_angle_alpha 90.00
_cell_angle_beta 91.237(3)
_cell_angle_gamma 90.00
_cell_formula_units_Z 4
_cell_length_a 8.8516(5)
_cell_length_b 12.3131(6)
_cell_length_c 21.2911(7)
_cell_measurement_temperature 293(2)
_cell_volume 2319.99(19)
_computing_cell_refinement X-Area
_computing_data_collection X-Area
_computing_data_reduction X-Area
_computing_structure_refinement 'SHELXL-97 (Sheldrick, 1997)'
_computing_structure_solution 'SHELXS-97 (Sheldrick, 1997)'
_diffrn_ambient_temperature 293(2)
_diffrn_measured_fraction_theta_full 0.991
_diffrn_measured_fraction_theta_max 0.991
_diffrn_measurement_device_type 'Stoe ipdsII'
_diffrn_measurement_method 'omega scans'
_diffrn_radiation_monochromator graphite
_diffrn_radiation_source 'fine-focus sealed tube'
_diffrn_radiation_type MoK\a
_diffrn_radiation_wavelength 0.71073
_diffrn_reflns_av_R_equivalents 0.1953
_diffrn_reflns_av_sigmaI/netI 0.1822
_diffrn_reflns_limit_h_max 10
_diffrn_reflns_limit_h_min -10
_diffrn_reflns_limit_k_max 14
_diffrn_reflns_limit_k_min -14
_diffrn_reflns_limit_l_max 24
_diffrn_reflns_limit_l_min -24
_diffrn_reflns_number 22364
_diffrn_reflns_theta_full 24.51
_diffrn_reflns_theta_max 24.51
_diffrn_reflns_theta_min 2.53
_exptl_absorpt_coefficient_mu 0.904
_exptl_absorpt_correction_T_max 0.92
_exptl_absorpt_correction_T_min 0.89
_exptl_absorpt_correction_type multi-scan
_exptl_absorpt_process_details
;
[c.f. r.h. blessing, acta cryst. (1995), a51, 33-38]
;
_exptl_crystal_colour green
_exptl_crystal_density_diffrn 1.639
_exptl_crystal_density_meas ?
_exptl_crystal_density_method 'not measured'
_exptl_crystal_description prism
_exptl_crystal_F_000 1164
_exptl_crystal_size_max 0.5
_exptl_crystal_size_mid 0.3
_exptl_crystal_size_min 0.1
_refine_diff_density_max 0.928
_refine_diff_density_min -1.185
_refine_diff_density_rms 0.136
_refine_ls_extinction_method none
_refine_ls_goodness_of_fit_ref 1.013
_refine_ls_hydrogen_treatment constr
_refine_ls_matrix_type full
_refine_ls_number_parameters 288
_refine_ls_number_reflns 3841
_refine_ls_number_restraints 24
_refine_ls_restrained_S_all 1.010
_refine_ls_R_factor_all 0.1484
_refine_ls_R_factor_gt 0.0856
_refine_ls_shift/su_max 0.025
_refine_ls_shift/su_mean 0.001
_refine_ls_structure_factor_coef Fsqd
_refine_ls_weighting_details 'calc w=1/[\s^2^(Fo^2^)+(0.0310P)^2^+0.0000P] where P=(Fo^2^+2Fc^2^)/3'
_refine_ls_weighting_scheme calc
_refine_ls_wR_factor_gt 0.1322
_refine_ls_wR_factor_ref 0.1484
_reflns_number_gt 2346
_reflns_number_total 3841
_reflns_threshold_expression >2sigma(I)
_cod_data_source_file ic5b00889_si_001.cif
_cod_data_source_block gabi45
_cod_depositor_comments
;
The following automatic conversions were performed:

'_exptl_crystal_density_meas' value 'not measured' was changed to '?'
- the value is perceived as not measured.

Automatic conversion script
Id: cif_fix_values 3271 2015-04-21 07:52:19Z andrius 

 Adding full bibliography for 4343249--4343250.cif.

The following automatic conversions were performed:

'_refine_ls_hydrogen_treatment' value 'constr.' was replaced with the
value 'constr' as specified in the replacement file
'src/cod-tools/trunk/data/replacement-values/replacement_values.lst'.

Automatic conversion script
Id: cif_fix_values 5376 2017-05-30 11:51:03Z andrius 
;
_cod_original_sg_symbol_H-M P21/c
_cod_database_code 4343249

loop_
_symmetry_equiv_pos_as_xyz
'x, y, z'
'-x, y+1/2, -z+1/2'
'-x, -y, -z'
'x, -y-1/2, z-1/2'

loop_
_atom_site_label
_atom_site_type_symbol
_atom_site_fract_x
_atom_site_fract_y
_atom_site_fract_z
_atom_site_U_iso_or_equiv
_atom_site_adp_type
_atom_site_occupancy
_atom_site_symmetry_multiplicity
_atom_site_calc_flag
_atom_site_refinement_flags
C1 C 0.7744(14) 0.5196(10) 0.4754(7) 0.037(3) Uani 1 1 d .
H1A H 0.7922 0.5179 0.5201 0.055 Uiso 1 1 calc R
H1B H 0.7376 0.5901 0.4633 0.055 Uiso 1 1 calc R
H1C H 0.8671 0.5050 0.4544 0.055 Uiso 1 1 calc R
C2 C 0.7025(11) 0.3313(9) 0.4638(5) 0.023(2) Uani 1 1 d .
C3 C 0.5892(12) 0.2572(7) 0.4403(5) 0.019(2) Uani 1 1 d .
C4 C 0.6181(12) 0.1443(9) 0.4459(6) 0.0226(18) Uani 1 1 d U
C5 C 0.7609(12) 0.1100(9) 0.4744(6) 0.0229(18) Uani 1 1 d U
H5 H 0.7835 0.0364 0.4774 0.027 Uiso 1 1 calc R
C6 C 0.8614(12) 0.1842(9) 0.4967(6) 0.034(3) Uani 1 1 d .
H6 H 0.9504 0.1600 0.5160 0.041 Uiso 1 1 calc R
C7 C 0.8356(12) 0.2968(9) 0.4917(6) 0.029(3) Uani 1 1 d .
H7 H 0.9067 0.3464 0.5069 0.034 Uiso 1 1 calc R
C8 C 0.5195(12) 0.0609(8) 0.4226(6) 0.025(2) Uani 1 1 d .
H8 H 0.5534 -0.0105 0.4257 0.030 Uiso 1 1 calc R
C9 C 0.2964(12) -0.0140(8) 0.3699(6) 0.028(3) Uani 1 1 d .
H9A H 0.3220 -0.0817 0.3908 0.034 Uiso 1 1 calc R
H9B H 0.3178 -0.0216 0.3256 0.034 Uiso 1 1 calc R
C10 C 0.1318(12) 0.0114(8) 0.3780(6) 0.026(3) Uani 1 1 d .
H10A H 0.0711 -0.0313 0.3487 0.031 Uiso 1 1 calc R
H10B H 0.1025 -0.0074 0.4203 0.031 Uiso 1 1 calc R
C11 C -0.0204(12) 0.1626(9) 0.3436(6) 0.0248(5) Uani 1 1 d U
H11 H -0.0936 0.1112 0.3331 0.030 Uiso 1 1 calc R
C12 C 0.0330(12) 0.3648(9) 0.3523(6) 0.0248(5) Uani 1 1 d U
C13 C 0.0334(16) 0.6637(10) 0.3447(7) 0.046(4) Uani 1 1 d .
H13A H 0.0180 0.6728 0.3003 0.069 Uiso 1 1 calc R
H13B H 0.1124 0.7115 0.3593 0.069 Uiso 1 1 calc R
H13C H -0.0583 0.6805 0.3659 0.069 Uiso 1 1 calc R
C14 C -0.0238(12) 0.4713(9) 0.3375(6) 0.027(3) Uani 1 1 d .
C15 C -0.1580(12) 0.4882(9) 0.3097(6) 0.029(3) Uani 1 1 d .
H15 H -0.1903 0.5587 0.3015 0.035 Uiso 1 1 calc R
C16 C -0.2504(13) 0.4008(11) 0.2928(6) 0.037(3) Uani 1 1 d .
H16 H -0.3451 0.4132 0.2745 0.045 Uiso 1 1 calc R
C17 C -0.2014(12) 0.2956(11) 0.3034(6) 0.033(3) Uani 1 1 d .
H17 H -0.2631 0.2377 0.2915 0.040 Uiso 1 1 calc R
C18 C 0.3304(12) 0.2335(9) 0.2968(6) 0.027(3) Uani 1 1 d .
C19 C 0.2527(10) 0.2004(8) 0.4876(6) 0.023(3) Uani 1 1 d .
C20 C -0.0604(11) 0.2750(10) 0.3317(5) 0.0248(5) Uani 1 1 d U
N1 N 0.3872(10) 0.0767(7) 0.3976(5) 0.023(2) Uani 1 1 d .
N2 N 0.1051(10) 0.1256(7) 0.3670(5) 0.0248(5) Uani 1 1 d U
N3 N 0.3612(11) 0.2387(7) 0.2442(5) 0.036(2) Uani 1 1 d .
N4 N 0.2512(11) 0.1860(7) 0.5404(5) 0.030(2) Uani 1 1 d .
O1 O 0.4731(7) 0.3020(5) 0.4119(4) 0.0230(17) Uani 1 1 d .
O2 O 0.6655(9) 0.4397(6) 0.4584(4) 0.033(2) Uani 1 1 d .
O1W O 0.4965(10) 0.7112(9) 0.3785(4) 0.052(2) Uani 1 1 d .
O3 O 0.0758(9) 0.5530(6) 0.3578(4) 0.035(2) Uani 1 1 d .
O2W O 0.4073(10) 0.5448(7) 0.2503(5) 0.048(2) Uani 1 1 d .
O4 O 0.1605(8) 0.3575(6) 0.3853(4) 0.0250(17) Uani 1 1 d .
O3W O 0.2253(9) 0.4123(6) 0.1668(4) 0.039(2) Uani 1 1 d .
Ru1 Ru 0.28242(9) 0.21859(7) 0.39088(5) 0.0190(2) Uani 1 1 d .
K1 K 0.4002(3) 0.5040(2) 0.37618(16) 0.0429(8) Uani 1 1 d .

loop_
_atom_site_aniso_label
_atom_site_aniso_U_11
_atom_site_aniso_U_22
_atom_site_aniso_U_33
_atom_site_aniso_U_23
_atom_site_aniso_U_13
_atom_site_aniso_U_12
C1 0.039(7) 0.032(6) 0.039(8) -0.004(6) 0.005(6) -0.020(5)
C2 0.013(5) 0.030(5) 0.026(7) 0.003(5) -0.004(5) -0.006(4)
C3 0.032(6) 0.009(5) 0.017(6) -0.004(4) 0.005(5) -0.006(4)
C4 0.020(4) 0.021(4) 0.027(5) 0.001(3) -0.002(3) 0.012(3)
C5 0.020(4) 0.021(4) 0.027(5) 0.001(3) -0.002(3) 0.012(3)
C6 0.022(5) 0.042(7) 0.038(8) 0.006(5) -0.007(5) -0.006(5)
C7 0.033(5) 0.021(6) 0.031(6) 0.003(5) -0.003(5) -0.018(5)
C8 0.036(6) 0.019(5) 0.022(6) -0.003(5) 0.007(5) 0.008(5)
C9 0.031(6) 0.018(5) 0.036(7) -0.007(4) -0.002(6) -0.003(4)
C10 0.030(6) 0.021(5) 0.028(7) 0.005(5) -0.004(5) -0.015(4)
C11 0.0231(8) 0.0295(8) 0.0218(8) 0.0017(8) -0.0008(8) -0.0082(8)
C12 0.0234(8) 0.0293(8) 0.0218(8) 0.0015(8) -0.0003(8) -0.0074(8)
C13 0.065(9) 0.031(6) 0.043(9) 0.010(6) -0.002(7) 0.000(6)
C14 0.023(5) 0.033(6) 0.025(7) 0.000(5) 0.007(5) 0.014(5)
C15 0.028(6) 0.032(6) 0.027(7) 0.007(5) 0.002(5) 0.014(5)
C16 0.022(6) 0.056(8) 0.033(8) 0.008(6) -0.005(5) -0.004(5)
C17 0.026(5) 0.043(7) 0.031(7) -0.005(6) -0.007(5) 0.007(5)
C18 0.036(6) 0.022(5) 0.022(7) -0.002(5) -0.005(5) -0.004(5)
C19 0.015(4) 0.015(5) 0.038(8) -0.008(5) -0.004(5) 0.003(4)
C20 0.0234(8) 0.0293(8) 0.0218(8) 0.0015(8) -0.0003(8) -0.0074(8)
N1 0.029(5) 0.019(4) 0.021(6) -0.006(4) -0.002(4) 0.001(4)
N2 0.0231(8) 0.0295(8) 0.0218(8) 0.0017(8) -0.0008(8) -0.0082(8)
N3 0.048(6) 0.021(5) 0.040(7) -0.006(4) 0.008(5) 0.002(4)
N4 0.037(5) 0.027(5) 0.027(7) -0.003(4) -0.002(5) -0.001(4)
O1 0.022(3) 0.016(4) 0.030(4) 0.005(3) 0.000(3) -0.004(3)
O2 0.028(4) 0.022(4) 0.048(6) -0.003(4) -0.010(4) -0.015(3)
O1W 0.063(5) 0.052(5) 0.040(5) -0.005(5) -0.001(4) -0.020(5)
O3 0.037(5) 0.028(4) 0.039(6) 0.004(4) 0.001(4) 0.013(3)
O2W 0.045(5) 0.047(5) 0.052(7) 0.001(5) 0.000(5) -0.004(4)
O4 0.029(4) 0.024(4) 0.022(5) -0.002(3) -0.003(3) 0.001(3)
O3W 0.050(5) 0.038(5) 0.030(5) 0.004(4) 0.004(4) 0.006(4)
Ru1 0.0192(3) 0.0180(3) 0.0195(4) 0.0014(5) -0.0035(3) -0.0013(5)
K1 0.0401(15) 0.0322(14) 0.056(2) 0.0109(14) -0.0005(14) -0.0068(12)

loop_
_atom_type_symbol
_atom_type_description
_atom_type_scat_dispersion_real
_atom_type_scat_dispersion_imag
_atom_type_scat_source
C C 0.0033 0.0016 'International Tables Vol C Tables 4.2.6.8 and 6.1.1.4'
H H 0.0000 0.0000 'International Tables Vol C Tables 4.2.6.8 and 6.1.1.4'
N N 0.0061 0.0033 'International Tables Vol C Tables 4.2.6.8 and 6.1.1.4'
O O 0.0106 0.0060 'International Tables Vol C Tables 4.2.6.8 and 6.1.1.4'
Ru Ru -1.2594 0.8363 'International Tables Vol C Tables 4.2.6.8 and 6.1.1.4'
K K 0.2009 0.2494 'International Tables Vol C Tables 4.2.6.8 and 6.1.1.4'

loop_
_geom_angle_atom_site_label_1
_geom_angle_atom_site_label_2
_geom_angle_atom_site_label_3
_geom_angle
O2 C1 H1A 109.5
O2 C1 H1B 109.5
H1A C1 H1B 109.5
O2 C1 H1C 109.5
H1A C1 H1C 109.5
H1B C1 H1C 109.5
C7 C2 O2 122.3(9)
C7 C2 C3 122.6(10)
O2 C2 C3 115.0(8)
O1 C3 C4 126.4(8)
O1 C3 C2 115.5(8)
C4 C3 C2 118.0(9)
C3 C4 C8 124.6(9)
C3 C4 C5 118.3(10)
C8 C4 C5 117.1(9)
C6 C5 C4 120.6(10)
C6 C5 H5 119.7
C4 C5 H5 119.7
C5 C6 C7 122.3(10)
C5 C6 H6 118.9
C7 C6 H6 118.9
C2 C7 C6 118.2(10)
C2 C7 H7 120.9
C6 C7 H7 120.9
N1 C8 C4 125.1(9)
N1 C8 H8 117.4
C4 C8 H8 117.4
N1 C9 C10 108.3(9)
N1 C9 H9A 110.0
C10 C9 H9A 110.0
N1 C9 H9B 110.0
C10 C9 H9B 110.0
H9A C9 H9B 108.4
N2 C10 C9 109.8(8)
N2 C10 H10A 109.7
C9 C10 H10A 109.7
N2 C10 H10B 109.7
C9 C10 H10B 109.7
H10A C10 H10B 108.2
N2 C11 C20 127.6(9)
N2 C11 H11 116.2
C20 C11 H11 116.2
O4 C12 C14 118.0(9)
O4 C12 C20 126.0(10)
C14 C12 C20 115.9(9)
O3 C13 H13A 109.5
O3 C13 H13B 109.5
H13A C13 H13B 109.5
O3 C13 H13C 109.5
H13A C13 H13C 109.5
H13B C13 H13C 109.5
C15 C14 O3 125.1(10)
C15 C14 C12 123.0(10)
O3 C14 C12 111.9(8)
C14 C15 C16 120.5(11)
C14 C15 H15 119.8
C16 C15 H15 119.8
C17 C16 C15 120.0(10)
C17 C16 H16 120.0
C15 C16 H16 120.0
C16 C17 C20 121.0(11)
C16 C17 H17 119.5
C20 C17 H17 119.5
N3 C18 Ru1 177.5(10)
N4 C19 Ru1 172.9(9)
C17 C20 C12 119.5(11)
C17 C20 C11 117.4(10)
C12 C20 C11 122.8(9)
C8 N1 C9 121.8(9)
C8 N1 Ru1 125.6(7)
C9 N1 Ru1 112.6(6)
C11 N2 C10 122.9(9)
C11 N2 Ru1 124.1(7)
C10 N2 Ru1 113.0(6)
C3 O1 Ru1 122.3(5)
C3 O1 K1 135.1(5)
Ru1 O1 K1 102.4(3)
C2 O2 C1 119.4(8)
C2 O2 K1 119.0(5)
C1 O2 K1 119.0(7)
C14 O3 C13 117.4(8)
C14 O3 K1 119.9(6)
C13 O3 K1 117.9(7)
C12 O4 Ru1 122.5(6)
C12 O4 K1 124.2(6)
Ru1 O4 K1 98.3(3)
N1 Ru1 N2 83.0(4)
N1 Ru1 O1 92.6(3)
N2 Ru1 O1 174.9(4)
N1 Ru1 O4 175.7(4)
N2 Ru1 O4 93.1(3)
O1 Ru1 O4 91.4(3)
N1 Ru1 C18 92.5(4)
N2 Ru1 C18 88.9(4)
O1 Ru1 C18 88.9(4)
O4 Ru1 C18 89.4(4)
N1 Ru1 C19 84.4(4)
N2 Ru1 C19 94.2(4)
O1 Ru1 C19 87.6(3)
O4 Ru1 C19 94.0(3)
C18 Ru1 C19 175.2(4)
N1 Ru1 K1 135.6(3)
N2 Ru1 K1 138.4(3)
O1 Ru1 K1 45.23(19)
O4 Ru1 K1 48.7(2)
C18 Ru1 K1 76.6(3)
C19 Ru1 K1 103.1(3)
O1 K1 O1W 143.3(3)
O1 K1 O2W 116.1(3)
O1W K1 O2W 80.2(3)
O1 K1 O4 63.8(2)
O1W K1 O4 148.4(3)
O2W K1 O4 102.7(3)
O1 K1 O3 117.1(2)
O1W K1 O3 96.6(3)
O2W K1 O3 82.8(3)
O4 K1 O3 53.4(2)
O1 K1 O2 53.76(19)
O1W K1 O2 89.8(2)
O2W K1 O2 125.9(3)
O4 K1 O2 112.0(2)
O3 K1 O2 151.3(3)
O1 K1 Ru1 32.37(14)
O1W K1 Ru1 173.8(2)
O2W K1 Ru1 105.8(2)
O4 K1 Ru1 32.97(15)
O3 K1 Ru1 85.97(17)
O2 K1 Ru1 85.30(15)

loop_
_geom_bond_atom_site_label_1
_geom_bond_atom_site_label_2
_geom_bond_distance
C1 O2 1.419(12)
C1 H1A 0.9600
C1 H1B 0.9600
C1 H1C 0.9600
C2 C7 1.375(14)
C2 O2 1.379(13)
C2 C3 1.438(13)
C3 O1 1.304(12)
C3 C4 1.418(14)
C4 C8 1.429(15)
C4 C5 1.453(13)
C5 C6 1.354(15)
C5 H5 0.9300
C6 C7 1.408(17)
C6 H6 0.9300
C7 H7 0.9300
C8 N1 1.290(14)
C8 H8 0.9300
C9 N1 1.491(13)
C9 C10 1.504(15)
C9 H9A 0.9700
C9 H9B 0.9700
C10 N2 1.444(14)
C10 H10A 0.9700
C10 H10B 0.9700
C11 N2 1.291(14)
C11 C20 1.450(16)
C11 H11 0.9300
C12 O4 1.320(12)
C12 C14 1.437(15)
C12 C20 1.442(15)
C13 O3 1.439(14)
C13 H13A 0.9600
C13 H13B 0.9600
C13 H13C 0.9600
C14 C15 1.332(15)
C14 O3 1.400(14)
C15 C16 1.394(17)
C15 H15 0.9300
C16 C17 1.383(18)
C16 H16 0.9300
C17 C20 1.398(14)
C17 H17 0.9300
C18 N3 1.161(15)
C18 Ru1 2.064(13)
C19 N4 1.139(15)
C19 Ru1 2.094(13)
N1 Ru1 1.982(9)
N2 Ru1 2.000(8)
O1 Ru1 2.018(6)
O1 K1 2.676(7)
O2 K1 3.005(8)
O1W K1 2.690(11)
O3 K1 2.952(8)
O2W K1 2.730(11)
O4 Ru1 2.025(7)
O4 K1 2.795(8)
Ru1 K1 3.681(3)
